data_4028366
loop_
_publ_author_name
'Jian Zhang'
'Yong-Qiang Wang'
'Xin-Wei Wang'
'Wei-Dong Z. Li'

_publ_section_title
;
 Transannular Reductive Rearrangement of \a-Amino Ketones: construction of
 Aza-tricyclic Frameworks of Several Alkaloids
;
_journal_name_full 'Journal of Organic Chemistry'
_journal_page_first 6154
_journal_page_last 6162
_journal_paper_doi 10.1021/jo4007943
_journal_volume 78
_journal_year 2013
_chemical_formula_sum 'C16 H23 N O5'
_chemical_formula_weight 309.35
_chemical_name_systematic
; 
 ? 
;
_space_group_IT_number 14
_symmetry_cell_setting monoclinic
_symmetry_space_group_name_Hall '-P 2ybc'
_symmetry_space_group_name_H-M 'P 1 21/c 1'
_atom_sites_solution_hydrogens geom
_atom_sites_solution_primary direct
_atom_sites_solution_secondary difmap
_audit_creation_method SHELXL-97
_cell_angle_alpha 90.00
_cell_angle_beta 108.123(11)
_cell_angle_gamma 90.00
_cell_formula_units_Z 4
_cell_length_a 15.235(16)
_cell_length_b 7.700(8)
_cell_length_c 14.339(15)
_cell_measurement_reflns_used 1645
_cell_measurement_temperature 296(2)
_cell_measurement_theta_max 23.61
_cell_measurement_theta_min 2.81
_cell_volume 1599(3)
_computing_cell_refinement 'Bruker SAINT'
_computing_data_collection 'Bruker APEX2'
_computing_data_reduction 'Bruker SAINT'
_computing_molecular_graphics 'Bruker SHELXTL'
_computing_publication_material 'Bruker SHELXTL'
_computing_structure_refinement 'SHELXL-97 (Sheldrick, 2008)'
_computing_structure_solution 'SHELXS-97 (Sheldrick, 2008)'
_diffrn_ambient_temperature 296(2)
_diffrn_measured_fraction_theta_full 0.991
_diffrn_measured_fraction_theta_max 0.991
_diffrn_measurement_device_type 'Bruker APEX-II CCD'
_diffrn_measurement_method '\f and \w scans'
_diffrn_radiation_monochromator graphite
_diffrn_radiation_source 'fine-focus sealed tube'
_diffrn_radiation_type MoK\a
_diffrn_radiation_wavelength 0.71073
_diffrn_reflns_av_R_equivalents 0.0457
_diffrn_reflns_av_sigmaI/netI 0.0588
_diffrn_reflns_limit_h_max 11
_diffrn_reflns_limit_h_min -18
_diffrn_reflns_limit_k_max 8
_diffrn_reflns_limit_k_min -9
_diffrn_reflns_limit_l_max 17
_diffrn_reflns_limit_l_min -17
_diffrn_reflns_number 7156
_diffrn_reflns_theta_full 25.50
_diffrn_reflns_theta_max 25.50
_diffrn_reflns_theta_min 2.81
_exptl_absorpt_coefficient_mu 0.095
_exptl_absorpt_correction_T_max 0.9849
_exptl_absorpt_correction_T_min 0.9784
_exptl_absorpt_correction_type multi-scan
_exptl_absorpt_process_details SADABS
_exptl_crystal_colour colorless
_exptl_crystal_density_diffrn 1.285
_exptl_crystal_density_meas 0
_exptl_crystal_description block
_exptl_crystal_F_000 664
_exptl_crystal_size_max 0.23
_exptl_crystal_size_mid 0.21
_exptl_crystal_size_min 0.16
_refine_diff_density_max 0.203
_refine_diff_density_min -0.181
_refine_diff_density_rms 0.037
_refine_ls_extinction_coef 0.014(2)
_refine_ls_extinction_expression Fc^*^=kFc[1+0.001xFc^2^\l^3^/sin(2\q)]^-1/4^
_refine_ls_extinction_method SHELXL
_refine_ls_goodness_of_fit_ref 1.031
_refine_ls_hydrogen_treatment constr
_refine_ls_matrix_type full
_refine_ls_number_parameters 202
_refine_ls_number_reflns 2951
_refine_ls_number_restraints 0
_refine_ls_restrained_S_all 1.031
_refine_ls_R_factor_all 0.0921
_refine_ls_R_factor_gt 0.0491
_refine_ls_shift/su_max 0.000
_refine_ls_shift/su_mean 0.000
_refine_ls_structure_factor_coef Fsqd
_refine_ls_weighting_details 'calc w=1/[\s^2^(Fo^2^)+(0.0587P)^2^+0.0976P] where P=(Fo^2^+2Fc^2^)/3'
_refine_ls_weighting_scheme calc
_refine_ls_wR_factor_gt 0.1167
_refine_ls_wR_factor_ref 0.1390
_reflns_number_gt 1734
_reflns_number_total 2951
_reflns_threshold_expression >2sigma(I)
_cod_data_source_file jo4007943_si_005.cif
_cod_data_source_block p21c
_cod_database_code 4028366

loop_
_symmetry_equiv_pos_as_xyz
'x, y, z'
'-x, y+1/2, -z+1/2'
'-x, -y, -z'
'x, -y-1/2, z-1/2'

loop_
_atom_site_label
_atom_site_type_symbol
_atom_site_fract_x
_atom_site_fract_y
_atom_site_fract_z
_atom_site_U_iso_or_equiv
_atom_site_adp_type
_atom_site_occupancy
_atom_site_symmetry_multiplicity
_atom_site_calc_flag
_atom_site_refinement_flags
C1 C 0.46392(17) 0.6734(4) 0.3677(2) 0.0722(9) Uani 1 1 d .
H1A H 0.4556 0.5862 0.4130 0.087 Uiso 1 1 calc R
H1B H 0.5293 0.6992 0.3836 0.087 Uiso 1 1 calc R
C2 C 0.42545(17) 0.6111(4) 0.2635(2) 0.0729(9) Uani 1 1 d .
H2A H 0.4372 0.4883 0.2582 0.088 Uiso 1 1 calc R
H2B H 0.4511 0.6759 0.2200 0.088 Uiso 1 1 calc R
C3 C 0.32393(16) 0.6468(3) 0.24149(19) 0.0551(7) Uani 1 1 d .
H3A H 0.2946 0.5584 0.2698 0.066 Uiso 1 1 calc R
H3B H 0.2930 0.6524 0.1713 0.066 Uiso 1 1 calc R
C4 C 0.32279(14) 0.8227(3) 0.28982(15) 0.0404(6) Uani 1 1 d .
C5 C 0.32220(15) 0.9737(3) 0.21990(16) 0.0441(6) Uani 1 1 d .
H5 H 0.3728 0.9607 0.1918 0.053 Uiso 1 1 calc R
C6 C 0.32779(16) 1.1484(3) 0.26903(17) 0.0499(6) Uani 1 1 d .
H6A H 0.3231 1.2394 0.2210 0.060 Uiso 1 1 calc R
H6B H 0.3872 1.1597 0.3193 0.060 Uiso 1 1 calc R
C7 C 0.25149(16) 1.1705(3) 0.31499(17) 0.0491(6) Uani 1 1 d .
H7A H 0.1926 1.1771 0.2635 0.059 Uiso 1 1 calc R
H7B H 0.2606 1.2790 0.3511 0.059 Uiso 1 1 calc R
C8 C 0.24849(15) 1.0204(3) 0.38489(15) 0.0423(6) Uani 1 1 d .
C9 C 0.33958(16) 1.0106(3) 0.47194(17) 0.0559(7) Uani 1 1 d .
H9A H 0.3762 1.1136 0.4715 0.067 Uiso 1 1 calc R
H9B H 0.3248 1.0099 0.5331 0.067 Uiso 1 1 calc R
C10 C 0.39584(16) 0.8524(4) 0.46780(17) 0.0567(7) Uani 1 1 d .
H10A H 0.4551 0.8606 0.5187 0.068 Uiso 1 1 calc R
H10B H 0.3644 0.7503 0.4810 0.068 Uiso 1 1 calc R
C11 C 0.24204(14) 0.8508(3) 0.32803(15) 0.0407(6) Uani 1 1 d .
C12 C 0.2273(2) 1.0140(3) 0.05357(18) 0.0548(7) Uani 1 1 d .
C13 C 0.13174(19) 0.9948(4) -0.01325(19) 0.0726(8) Uani 1 1 d .
H13A H 0.0913 1.0696 0.0081 0.109 Uiso 1 1 calc R
H13B H 0.1122 0.8765 -0.0125 0.109 Uiso 1 1 calc R
H13C H 0.1298 1.0260 -0.0787 0.109 Uiso 1 1 calc R
C14 C 0.16509(17) 1.0295(3) 0.42004(18) 0.0511(6) Uani 1 1 d .
C15 C 0.00410(16) 1.0933(4) 0.37154(19) 0.0638(8) Uani 1 1 d .
H15A H -0.0327 1.1919 0.3397 0.077 Uiso 1 1 calc R
H15B H 0.0142 1.1029 0.4416 0.077 Uiso 1 1 calc R
C16 C -0.04602(18) 0.9312(4) 0.3345(2) 0.0776(9) Uani 1 1 d .
H16A H -0.0543 0.9201 0.2656 0.116 Uiso 1 1 calc R
H16B H -0.1052 0.9337 0.3450 0.116 Uiso 1 1 calc R
H16C H -0.0111 0.8340 0.3689 0.116 Uiso 1 1 calc R
N1 N 0.41112(12) 0.8320(2) 0.37271(14) 0.0487(5) Uani 1 1 d .
O1 O 0.23390(10) 0.9591(2) 0.14374(11) 0.0503(5) Uani 1 1 d .
O2 O 0.29109(15) 1.0703(3) 0.03208(14) 0.0919(7) Uani 1 1 d .
O3 O 0.17929(10) 0.7493(2) 0.31530(12) 0.0591(5) Uani 1 1 d .
O4 O 0.16259(13) 0.9784(3) 0.49798(13) 0.0811(7) Uani 1 1 d .
O5 O 0.09223(11) 1.0958(2) 0.35256(12) 0.0592(5) Uani 1 1 d .

loop_
_atom_site_aniso_label
_atom_site_aniso_U_11
_atom_site_aniso_U_22
_atom_site_aniso_U_33
_atom_site_aniso_U_23
_atom_site_aniso_U_13
_atom_site_aniso_U_12
C1 0.0547(16) 0.0679(19) 0.083(2) 0.0021(16) 0.0055(15) 0.0173(14)
C2 0.0597(17) 0.0522(17) 0.102(2) -0.0176(16) 0.0173(16) 0.0069(13)
C3 0.0545(15) 0.0432(15) 0.0662(17) -0.0069(12) 0.0167(12) -0.0020(11)
C4 0.0387(12) 0.0388(13) 0.0394(13) -0.0002(10) 0.0060(10) -0.0038(10)
C5 0.0395(13) 0.0497(15) 0.0421(13) 0.0008(11) 0.0113(10) -0.0040(10)
C6 0.0578(15) 0.0399(15) 0.0526(15) 0.0019(11) 0.0181(12) -0.0088(11)
C7 0.0604(15) 0.0377(14) 0.0515(15) -0.0026(11) 0.0205(12) -0.0021(11)
C8 0.0447(13) 0.0464(14) 0.0340(12) 0.0005(10) 0.0098(10) -0.0028(10)
C9 0.0480(15) 0.0756(19) 0.0394(14) -0.0082(12) 0.0070(11) -0.0081(13)
C10 0.0442(14) 0.0691(19) 0.0464(15) 0.0083(12) -0.0013(11) -0.0031(13)
C11 0.0401(13) 0.0426(14) 0.0327(12) 0.0083(10) 0.0017(10) -0.0026(10)
C12 0.0712(18) 0.0494(16) 0.0430(15) 0.0073(12) 0.0164(13) 0.0061(13)
C13 0.081(2) 0.075(2) 0.0482(17) 0.0060(14) 0.0004(14) 0.0116(15)
C14 0.0541(15) 0.0585(16) 0.0388(14) -0.0015(12) 0.0119(12) 0.0023(12)
C15 0.0477(15) 0.079(2) 0.0652(18) -0.0019(15) 0.0176(13) 0.0038(14)
C16 0.0628(18) 0.094(2) 0.074(2) -0.0164(17) 0.0189(15) -0.0098(16)
N1 0.0408(11) 0.0518(13) 0.0476(12) 0.0028(9) 0.0051(9) 0.0022(9)
O1 0.0503(10) 0.0617(11) 0.0372(9) 0.0049(8) 0.0112(7) -0.0020(8)
O2 0.0884(15) 0.129(2) 0.0598(13) 0.0302(12) 0.0248(11) -0.0180(14)
O3 0.0537(11) 0.0569(12) 0.0673(12) -0.0032(9) 0.0195(9) -0.0170(9)
O4 0.0674(13) 0.1307(18) 0.0491(12) 0.0195(11) 0.0239(10) 0.0125(11)
O5 0.0464(10) 0.0778(13) 0.0524(11) 0.0099(9) 0.0140(8) 0.0061(9)

loop_
_atom_type_symbol
_atom_type_description
_atom_type_scat_dispersion_real
_atom_type_scat_dispersion_imag
_atom_type_scat_source
C C 0.0033 0.0016 'International Tables Vol C Tables 4.2.6.8 and 6.1.1.4'
H H 0.0000 0.0000 'International Tables Vol C Tables 4.2.6.8 and 6.1.1.4'
N N 0.0061 0.0033 'International Tables Vol C Tables 4.2.6.8 and 6.1.1.4'
O O 0.0106 0.0060 'International Tables Vol C Tables 4.2.6.8 and 6.1.1.4'

loop_
_geom_angle_atom_site_label_1
_geom_angle_atom_site_label_2
_geom_angle_atom_site_label_3
_geom_angle
N1 C1 C2 105.2(2)
N1 C1 H1A 110.7
C2 C1 H1A 110.7
N1 C1 H1B 110.7
C2 C1 H1B 110.7
H1A C1 H1B 108.8
C1 C2 C3 102.0(2)
C1 C2 H2A 111.4
C3 C2 H2A 111.4
C1 C2 H2B 111.4
C3 C2 H2B 111.4
H2A C2 H2B 109.2
C2 C3 C4 102.89(19)
C2 C3 H3A 111.2
C4 C3 H3A 111.2
C2 C3 H3B 111.2
C4 C3 H3B 111.2
H3A C3 H3B 109.1
N1 C4 C11 109.77(19)
N1 C4 C3 105.63(18)
C11 C4 C3 114.72(18)
N1 C4 C5 107.72(17)
C11 C4 C5 106.78(18)
C3 C4 C5 112.0(2)
O1 C5 C6 109.01(18)
O1 C5 C4 104.41(17)
C6 C5 C4 112.5(2)
O1 C5 H5 110.3
C6 C5 H5 110.3
C4 C5 H5 110.3
C5 C6 C7 111.38(18)
C5 C6 H6A 109.4
C7 C6 H6A 109.4
C5 C6 H6B 109.4
C7 C6 H6B 109.4
H6A C6 H6B 108.0
C6 C7 C8 112.39(19)
C6 C7 H7A 109.1
C8 C7 H7A 109.1
C6 C7 H7B 109.1
C8 C7 H7B 109.1
H7A C7 H7B 107.9
C14 C8 C11 107.30(19)
C14 C8 C7 112.43(19)
C11 C8 C7 107.73(19)
C14 C8 C9 111.7(2)
C11 C8 C9 106.32(18)
C7 C8 C9 111.1(2)
C10 C9 C8 112.7(2)
C10 C9 H9A 109.1
C8 C9 H9A 109.1
C10 C9 H9B 109.1
C8 C9 H9B 109.1
H9A C9 H9B 107.8
N1 C10 C9 112.5(2)
N1 C10 H10A 109.1
C9 C10 H10A 109.1
N1 C10 H10B 109.1
C9 C10 H10B 109.1
H10A C10 H10B 107.8
O3 C11 C4 123.4(2)
O3 C11 C8 123.5(2)
C4 C11 C8 113.09(18)
O2 C12 O1 123.0(2)
O2 C12 C13 126.0(3)
O1 C12 C13 111.0(2)
C12 C13 H13A 109.5
C12 C13 H13B 109.5
H13A C13 H13B 109.5
C12 C13 H13C 109.5
H13A C13 H13C 109.5
H13B C13 H13C 109.5
O4 C14 O5 123.0(2)
O4 C14 C8 124.9(2)
O5 C14 C8 112.0(2)
O5 C15 C16 110.5(2)
O5 C15 H15A 109.6
C16 C15 H15A 109.6
O5 C15 H15B 109.6
C16 C15 H15B 109.6
H15A C15 H15B 108.1
C15 C16 H16A 109.5
C15 C16 H16B 109.5
H16A C16 H16B 109.5
C15 C16 H16C 109.5
H16A C16 H16C 109.5
H16B C16 H16C 109.5
C10 N1 C1 112.4(2)
C10 N1 C4 112.44(19)
C1 N1 C4 106.93(18)
C12 O1 C5 118.6(2)
C14 O5 C15 118.1(2)

loop_
_geom_bond_atom_site_label_1
_geom_bond_atom_site_label_2
_geom_bond_distance
C1 N1 1.476(3)
C1 C2 1.504(4)
C1 H1A 0.9700
C1 H1B 0.9700
C2 C3 1.505(4)
C2 H2A 0.9700
C2 H2B 0.9700
C3 C4 1.524(3)
C3 H3A 0.9700
C3 H3B 0.9700
C4 N1 1.495(3)
C4 C11 1.510(3)
C4 C5 1.534(3)
C5 O1 1.449(3)
C5 C6 1.508(3)
C5 H5 0.9800
C6 C7 1.514(3)
C6 H6A 0.9700
C6 H6B 0.9700
C7 C8 1.540(3)
C7 H7A 0.9700
C7 H7B 0.9700
C8 C14 1.507(4)
C8 C11 1.526(3)
C8 C9 1.553(3)
C9 C10 1.501(4)
C9 H9A 0.9700
C9 H9B 0.9700
C10 N1 1.461(3)
C10 H10A 0.9700
C10 H10B 0.9700
C11 O3 1.204(3)
C12 O2 1.189(3)
C12 O1 1.334(3)
C12 C13 1.480(4)
C13 H13A 0.9600
C13 H13B 0.9600
C13 H13C 0.9600
C14 O4 1.197(3)
C14 O5 1.327(3)
C15 O5 1.451(3)
C15 C16 1.474(4)
C15 H15A 0.9700
C15 H15B 0.9700
C16 H16A 0.9600
C16 H16B 0.9600
C16 H16C 0.9600

loop_
_geom_torsion_atom_site_label_1
_geom_torsion_atom_site_label_2
_geom_torsion_atom_site_label_3
_geom_torsion_atom_site_label_4
_geom_torsion
N1 C1 C2 C3 -38.9(3)
C1 C2 C3 C4 40.5(3)
C2 C3 C4 N1 -27.8(2)
C2 C3 C4 C11 -148.8(2)
C2 C3 C4 C5 89.2(2)
N1 C4 C5 O1 -178.32(16)
C11 C4 C5 O1 -60.5(2)
C3 C4 C5 O1 65.9(2)
N1 C4 C5 C6 -60.3(2)
C11 C4 C5 C6 57.6(2)
C3 C4 C5 C6 -176.00(18)
O1 C5 C6 C7 60.0(2)
C4 C5 C6 C7 -55.3(2)
C5 C6 C7 C8 53.4(3)
C6 C7 C8 C14 -172.27(18)
C6 C7 C8 C11 -54.2(2)
C6 C7 C8 C9 61.8(3)
C14 C8 C9 C10 122.4(2)
C11 C8 C9 C10 5.7(3)
C7 C8 C9 C10 -111.2(2)
C8 C9 C10 N1 51.5(3)
N1 C4 C11 O3 -124.2(2)
C3 C4 C11 O3 -5.5(3)
C5 C4 C11 O3 119.3(2)
N1 C4 C11 C8 55.5(2)
C3 C4 C11 C8 174.18(18)
C5 C4 C11 C8 -61.0(2)
C14 C8 C11 O3 0.7(3)
C7 C8 C11 O3 -120.5(2)
C9 C8 C11 O3 120.3(2)
C14 C8 C11 C4 -178.90(17)
C7 C8 C11 C4 59.8(2)
C9 C8 C11 C4 -59.3(2)
C11 C8 C14 O4 92.3(3)
C7 C8 C14 O4 -149.4(2)
C9 C8 C14 O4 -23.8(4)
C11 C8 C14 O5 -85.3(2)
C7 C8 C14 O5 32.9(3)
C9 C8 C14 O5 158.5(2)
C9 C10 N1 C1 -178.2(2)
C9 C10 N1 C4 -57.4(3)
C2 C1 N1 C10 145.5(2)
C2 C1 N1 C4 21.7(3)
C11 C4 N1 C10 4.2(2)
C3 C4 N1 C10 -120.0(2)
C5 C4 N1 C10 120.1(2)
C11 C4 N1 C1 128.1(2)
C3 C4 N1 C1 3.9(2)
C5 C4 N1 C1 -116.0(2)
O2 C12 O1 C5 2.1(4)
C13 C12 O1 C5 -177.96(19)
C6 C5 O1 C12 89.3(2)
C4 C5 O1 C12 -150.24(19)
O4 C14 O5 C15 -5.0(4)
C8 C14 O5 C15 172.75(19)
C16 C15 O5 C14 -89.6(3)
